data_4327887
loop_
_publ_author_name
'Jeongho Yeon'
'Sang-Hwan Kim'
'Sau Doan Nguyen'
'Hana Lee'
'P. Shiv Halasyamani'

_publ_contact_author_address
;
Department of Chemistry
University of Houston
Houston, Texas
77204-5003
USA
;
_publ_contact_author_email psh@uh.edu
_publ_contact_author_fax 1-713-743-0796
_publ_contact_author_name 'P. Shiv Halasyamani'
_publ_contact_author_phone 1-713-743-3278
_publ_section_title
;
 New Vanadium Selenites: Centrosymmetric Ca2(VO2)2(SeO3)3(H2O)2,
 Sr2(VO2)2(SeO3)3, and Ba(V2O5)(SeO3), and Noncentrosymmetric and Polar
 A4(VO2)2(SeO3)4(Se2O5) (A = Sr2+ or Pb2+)
;
_journal_name_full 'Inorganic Chemistry'
_journal_page_first 609
_journal_page_last 619
_journal_paper_doi 10.1021/ic2021403
_journal_volume 51
_journal_year 2012
_chemical_formula_sum 'Ca2 O15 Se3 V2'
_chemical_formula_weight 658.92
_chemical_name_systematic
;
 ?
;
_space_group_IT_number 62
_symmetry_cell_setting orthorhombic
_symmetry_space_group_name_Hall '-P 2ac 2n'
_symmetry_space_group_name_H-M 'P n m a'
_atom_sites_solution_primary direct
_atom_sites_solution_secondary difmap
_cell_angle_alpha 90
_cell_angle_beta 90
_cell_angle_gamma 90
_cell_formula_units_Z 4
_cell_length_a 7.827(4)
_cell_length_b 16.764(5)
_cell_length_c 9.679(5)
_cell_measurement_reflns_used 7552
_cell_measurement_temperature 296(2)
_cell_measurement_theta_max 29.1
_cell_measurement_theta_min 2.43
_cell_volume 1270.0(10)
_computing_structure_refinement 'SHELXL-97 (Sheldrick, 1997)'
_computing_structure_solution 'SHELXS-97 (Sheldrick, 1990)'
_diffrn_ambient_temperature 296(2)
_diffrn_measured_fraction_theta_full 0.999
_diffrn_measured_fraction_theta_max 0.931
_diffrn_measurement_device_type 'Siemens area detector diffractometer'
_diffrn_measurement_method omega_scans
_diffrn_radiation_monochromator graphite
_diffrn_radiation_type MoK\a
_diffrn_radiation_wavelength 0.71073
_diffrn_reflns_av_R_equivalents 0.0743
_diffrn_reflns_av_unetI/netI 0.0545
_diffrn_reflns_limit_h_max 10
_diffrn_reflns_limit_h_min -10
_diffrn_reflns_limit_k_max 22
_diffrn_reflns_limit_k_min -22
_diffrn_reflns_limit_l_max 13
_diffrn_reflns_limit_l_min -8
_diffrn_reflns_number 7552
_diffrn_reflns_theta_full 25
_diffrn_reflns_theta_max 29.1
_diffrn_reflns_theta_min 2.43
_exptl_absorpt_coefficient_mu 10.959
_exptl_absorpt_correction_T_max 0.8983
_exptl_absorpt_correction_T_min 0.4743
_exptl_absorpt_correction_type psi-scan
_exptl_absorpt_process_details 'north et al., 1968'
_exptl_crystal_colour white
_exptl_crystal_density_diffrn 3.446
_exptl_crystal_description needle
_exptl_crystal_F_000 1232
_exptl_crystal_size_max 0.08
_exptl_crystal_size_mid 0.01
_exptl_crystal_size_min 0.01
_refine_diff_density_max 0.76
_refine_diff_density_min -0.961
_refine_diff_density_rms 0.152
_refine_ls_extinction_method none
_refine_ls_goodness_of_fit_ref 0.936
_refine_ls_matrix_type full
_refine_ls_number_parameters 106
_refine_ls_number_reflns 1636
_refine_ls_number_restraints 0
_refine_ls_restrained_S_all 0.936
_refine_ls_R_factor_all 0.0464
_refine_ls_R_factor_gt 0.0283
_refine_ls_shift/su_max 0.001
_refine_ls_shift/su_mean 0
_refine_ls_structure_factor_coef Fsqd
_refine_ls_weighting_details 'calc w=1/[\s^2^(Fo^2^)+(0.0299P)^2^+0.0000P] where P=(Fo^2^+2Fc^2^)/3'
_refine_ls_weighting_scheme calc
_refine_ls_wR_factor_gt 0.0641
_refine_ls_wR_factor_ref 0.0679
_reflns_number_gt 1203
_reflns_number_total 1636
_reflns_threshold_expression >2sigma(I)
_cod_data_source_file ic2021403_si_004_1.cif
_cod_data_source_block Ca2(VO2)2(SeO3)3(H2O)2
_cod_depositor_comments
;
The following automatic conversions were performed:

'_exptl_absorpt_correction_type' value 'Psi scan' changed to
'psi-scan' according to the built-in table from CIF Core dictionary
named 'cif_core.dic' version 2.4.1 from 2010-06-29.

Automatic conversion script
Id: cif_fix_values 1715 2011-07-08 13:25:40Z adriana 
;
_cod_original_cell_volume 1270.1(9)
_cod_database_code 4327887

loop_
_symmetry_equiv_pos_as_xyz
'x, y, z'
'-x+1/2, -y, z+1/2'
'-x, y+1/2, -z'
'x+1/2, -y+1/2, -z+1/2'
'-x, -y, -z'
'x-1/2, y, -z-1/2'
'x, -y-1/2, z'
'-x-1/2, y-1/2, z-1/2'

loop_
_atom_site_label
_atom_site_type_symbol
_atom_site_fract_x
_atom_site_fract_y
_atom_site_fract_z
_atom_site_U_iso_or_equiv
_atom_site_adp_type
_atom_site_occupancy
_atom_site_symmetry_multiplicity
_atom_site_calc_flag
_atom_site_refinement_flags
Ca1 Ca 0.86992(10) 0.62776(5) 0.72493(10) 0.0170(2) Uani 1 1 d .
Se1 Se 0.66512(5) 0.57244(2) 0.04624(5) 0.01742(12) Uani 1 1 d .
Se2 Se 0.00461(7) 0.75 0.96336(7) 0.01565(15) Uani 1 2 d S
V1 V 0.08735(9) 0.92829(4) 0.05294(8) 0.01702(18) Uani 1 1 d .
O1 O 0.1855(4) 0.87489(17) 0.1643(3) 0.0254(7) Uani 1 1 d .
O2 O 0.0440(4) 0.01572(15) 0.1295(3) 0.0189(7) Uani 1 1 d .
O3 O 0.8594(3) 0.61786(16) 0.0716(3) 0.0194(7) Uani 1 1 d .
O4 O 0.7166(4) 0.47104(16) 0.0522(3) 0.0208(7) Uani 1 1 d .
O5 O 0.1095(3) 0.66798(15) 0.8947(3) 0.0174(6) Uani 1 1 d .
O6 O 0.6361(3) 0.58876(16) 0.8793(3) 0.0200(7) Uani 1 1 d .
O7 O 0.8342(5) 0.75 0.8584(4) 0.0172(9) Uani 1 2 d S
O8 O 0.9775(5) 0.75 0.5877(5) 0.0223(10) Uani 1 2 d S
O9 O 0.9352(6) 0.75 0.3176(5) 0.0380(12) Uani 1 2 d S

loop_
_atom_site_aniso_label
_atom_site_aniso_U_11
_atom_site_aniso_U_22
_atom_site_aniso_U_33
_atom_site_aniso_U_23
_atom_site_aniso_U_13
_atom_site_aniso_U_12
Ca1 0.0124(4) 0.0154(4) 0.0233(5) -0.0011(4) -0.0006(4) 0.0001(3)
Se1 0.0111(2) 0.0161(2) 0.0250(3) 0.00147(19) 0.00122(17) 0.00061(16)
Se2 0.0130(3) 0.0125(3) 0.0214(3) 0 0.0005(3) 0
V1 0.0127(3) 0.0155(3) 0.0229(4) -0.0020(3) -0.0008(3) 0.0000(3)
O1 0.0243(17) 0.0246(16) 0.027(2) 0.0014(14) -0.0058(14) 0.0040(13)
O2 0.0144(15) 0.0162(14) 0.0262(18) -0.0023(14) 0.0029(13) -0.0024(11)
O3 0.0128(15) 0.0164(14) 0.0291(19) 0.0007(13) 0.0008(13) -0.0020(11)
O4 0.0149(16) 0.0169(14) 0.0305(19) 0.0041(14) 0.0027(13) 0.0018(12)
O5 0.0160(15) 0.0115(13) 0.0247(17) -0.0030(13) -0.0001(13) 0.0017(11)
O6 0.0157(15) 0.0229(15) 0.0213(17) 0.0026(14) -0.0025(13) 0.0015(12)
O7 0.012(2) 0.017(2) 0.022(2) 0 -0.0024(18) 0
O8 0.019(2) 0.018(2) 0.030(3) 0 0.005(2) 0
O9 0.040(3) 0.037(3) 0.037(3) 0 0.002(3) 0

loop_
_atom_type_symbol
_atom_type_description
_atom_type_scat_dispersion_real
_atom_type_scat_dispersion_imag
_atom_type_scat_source
O O 0.0106 0.006 'International Tables Vol C Tables 4.2.6.8 and 6.1.1.4'
Ca Ca 0.2262 0.3064 'International Tables Vol C Tables 4.2.6.8 and 6.1.1.4'
V V 0.3005 0.5294 'International Tables Vol C Tables 4.2.6.8 and 6.1.1.4'
Se Se -0.0929 2.2259 'International Tables Vol C Tables 4.2.6.8 and 6.1.1.4'

loop_
_geom_angle_atom_site_label_1
_geom_angle_atom_site_label_2
_geom_angle_atom_site_label_3
_geom_angle
_geom_angle_site_symmetry_1
_geom_angle_site_symmetry_3
O6 Ca1 O7 123.36(11) 6_657 .
O6 Ca1 O5 126.87(11) 6_657 6_657
O7 Ca1 O5 85.60(11) . 6_657
O6 Ca1 O2 78.12(10) 6_657 3_656
O7 Ca1 O2 111.85(12) . 3_656
O5 Ca1 O2 135.79(10) 6_657 3_656
O6 Ca1 O4 76.66(10) 6_657 2_665
O7 Ca1 O4 153.94(11) . 2_665
O5 Ca1 O4 68.40(10) 6_657 2_665
O2 Ca1 O4 87.14(10) 3_656 2_665
O6 Ca1 O6 146.08(12) 6_657 .
O7 Ca1 O6 79.39(11) . .
O5 Ca1 O6 74.87(10) 6_657 .
O2 Ca1 O6 69.47(10) 3_656 .
O4 Ca1 O6 91.67(10) 2_665 .
O6 Ca1 O5 73.07(10) 6_657 1_655
O7 Ca1 O5 61.76(11) . 1_655
O5 Ca1 O5 146.77(12) 6_657 1_655
O2 Ca1 O5 68.50(9) 3_656 1_655
O4 Ca1 O5 144.25(9) 2_665 1_655
O6 Ca1 O5 102.95(11) . 1_655
O6 Ca1 O8 73.60(11) 6_657 .
O7 Ca1 O8 69.07(12) . .
O5 Ca1 O8 79.00(12) 6_657 .
O2 Ca1 O8 144.75(12) 3_656 .
O4 Ca1 O8 106.01(12) 2_665 .
O6 Ca1 O8 140.20(10) . .
O5 Ca1 O8 83.29(12) 1_655 .
O6 Ca1 Se2 100.81(8) 6_657 1_655
O7 Ca1 Se2 30.02(9) . 1_655
O5 Ca1 Se2 115.61(7) 6_657 1_655
O2 Ca1 Se2 89.18(8) 3_656 1_655
O4 Ca1 Se2 175.90(7) 2_665 1_655
O6 Ca1 Se2 88.73(8) . 1_655
O5 Ca1 Se2 31.91(6) 1_655 1_655
O8 Ca1 Se2 76.10(10) . 1_655
O6 Ca1 V1 98.49(8) 6_657 4_565
O7 Ca1 V1 122.93(9) . 4_565
O5 Ca1 V1 37.41(7) 6_657 4_565
O2 Ca1 V1 113.52(7) 3_656 4_565
O4 Ca1 V1 31.26(7) 2_665 4_565
O6 Ca1 V1 85.82(8) . 4_565
O5 Ca1 V1 170.98(7) 1_655 4_565
O8 Ca1 V1 91.33(10) . 4_565
Se2 Ca1 V1 152.82(3) 1_655 4_565
O6 Ca1 Se1 22.00(7) 6_657 6_656
O7 Ca1 Se1 132.29(9) . 6_656
O5 Ca1 Se1 105.09(8) 6_657 6_656
O2 Ca1 Se1 92.60(8) 3_656 6_656
O4 Ca1 Se1 60.52(7) 2_665 6_656
O6 Ca1 Se1 148.28(7) . 6_656
O5 Ca1 Se1 93.71(8) 1_655 6_656
O8 Ca1 Se1 67.80(8) . 6_656
Se2 Ca1 Se1 117.90(4) 1_655 6_656
V1 Ca1 Se1 77.52(4) 4_565 6_656
O6 Ca1 Se1 132.40(8) 6_657 1_556
O7 Ca1 Se1 73.11(9) . 1_556
O5 Ca1 Se1 96.23(8) 6_657 1_556
O2 Ca1 Se1 55.21(7) 3_656 1_556
O4 Ca1 Se1 106.91(8) 2_665 1_556
O6 Ca1 Se1 22.69(7) . 1_556
O5 Ca1 Se1 80.90(8) 1_655 1_556
O8 Ca1 Se1 142.12(8) . 1_556
Se2 Ca1 Se1 72.31(3) 1_655 1_556
V1 Ca1 Se1 107.60(4) 4_565 1_556
Se1 Ca1 Se1 147.20(3) 6_656 1_556
O6 Se1 O3 100.84(14) 1_554 .
O6 Se1 O4 102.97(14) 1_554 .
O3 Se1 O4 102.84(13) . .
O3 Se1 Ca1 123.74(10) . 6_556
O4 Se1 Ca1 114.86(10) . 6_556
O3 Se1 Ca1 67.51(10) . 1_554
O4 Se1 Ca1 100.10(10) . 1_554
Ca1 Se1 Ca1 66.04(3) 6_556 1_554
O7 Se2 O5 98.29(13) 1_455 .
O7 Se2 O5 98.29(13) 1_455 7_575
O5 Se2 O5 104.93(19) . 7_575
O7 Se2 Ca1 46.69(7) 1_455 1_455
O5 Se2 Ca1 51.94(10) . 1_455
O5 Se2 Ca1 112.33(11) 7_575 1_455
O7 Se2 Ca1 46.69(7) 1_455 7_475
O5 Se2 Ca1 112.33(11) . 7_475
O5 Se2 Ca1 51.94(10) 7_575 7_475
Ca1 Se2 Ca1 77.85(4) 1_455 7_475
O1 V1 O2 106.81(15) . 1_565
O1 V1 O3 98.90(14) . 7_475
O2 V1 O3 96.92(13) 1_565 7_475
O1 V1 O4 100.21(15) . 3_655
O2 V1 O4 93.87(13) 1_565 3_655
O3 V1 O4 154.28(13) 7_475 3_655
O1 V1 O5 91.17(14) . 7_574
O2 V1 O5 161.97(13) 1_565 7_574
O3 V1 O5 81.27(11) 7_475 7_574
O4 V1 O5 81.29(11) 3_655 7_574
O1 V1 O2 169.54(13) . 5_565
O2 V1 O2 83.64(14) 1_565 5_565
O3 V1 O2 79.65(12) 7_475 5_565
O4 V1 O2 78.43(12) 3_655 5_565
O5 V1 O2 78.37(10) 7_574 5_565
O1 V1 V1 156.06(12) . 5_575
O2 V1 V1 49.24(11) 1_565 5_575
O3 V1 V1 86.07(9) 7_475 5_575
O4 V1 V1 83.42(9) 3_655 5_575
O5 V1 V1 112.76(8) 7_574 5_575
O2 V1 V1 34.40(7) 5_565 5_575
O1 V1 Ca1 93.56(12) . 4_465
O2 V1 Ca1 132.93(10) 1_565 4_465
O3 V1 Ca1 121.74(9) 7_475 4_465
O4 V1 Ca1 40.02(8) 3_655 4_465
O5 V1 Ca1 41.60(7) 7_574 4_465
O2 V1 Ca1 78.68(8) 5_565 4_465
V1 V1 Ca1 103.74(4) 5_575 4_465
O1 V1 Ca1 130.81(11) . 7_474
O2 V1 Ca1 120.32(11) 1_565 7_474
O3 V1 Ca1 63.99(9) 7_475 7_474
O4 V1 Ca1 90.43(10) 3_655 7_474
O5 V1 Ca1 42.92(7) 7_574 7_474
O2 V1 Ca1 39.35(7) 5_565 7_474
V1 V1 Ca1 72.39(3) 5_575 7_474
Ca1 V1 Ca1 65.08(4) 4_465 7_474
V1 O2 V1 96.36(14) 1_545 5_565
V1 O2 Ca1 150.58(16) 1_545 3_646
V1 O2 Ca1 104.96(10) 5_565 3_646
Se1 O3 V1 128.30(16) . 7_675
Se1 O4 V1 120.99(15) . 3_645
Se1 O4 Ca1 128.06(15) . 2_664
V1 O4 Ca1 108.72(12) 3_645 2_664
Se2 O5 V1 105.87(14) . 7_576
Se2 O5 Ca1 142.83(14) . 6_557
V1 O5 Ca1 101.00(10) 7_576 6_557
Se2 O5 Ca1 96.15(12) . 1_455
V1 O5 Ca1 101.04(10) 7_576 1_455
Ca1 O5 Ca1 103.46(11) 6_557 1_455
Se1 O6 Ca1 125.00(15) 1_556 6_557
Se1 O6 Ca1 122.45(14) 1_556 .
Ca1 O6 Ca1 108.58(12) 6_557 .
Se2 O7 Ca1 103.29(12) 1_655 .
Se2 O7 Ca1 103.29(12) 1_655 7_575
Ca1 O7 Ca1 114.37(17) . 7_575
Ca1 O8 Ca1 105.01(16) 7_575 .

loop_
_geom_bond_atom_site_label_1
_geom_bond_atom_site_label_2
_geom_bond_distance
_geom_bond_site_symmetry_2
Ca1 O6 2.405(3) 6_657
Ca1 O7 2.438(2) .
Ca1 O5 2.439(3) 6_657
Ca1 O2 2.443(3) 3_656
Ca1 O4 2.449(3) 2_665
Ca1 O6 2.452(3) .
Ca1 O5 2.583(3) 1_655
Ca1 O8 2.583(3) .
Se1 O6 1.655(3) 1_554
Se1 O3 1.718(3) .
Se1 O4 1.748(3) .
Se2 O7 1.677(4) 1_455
Se2 O5 1.734(3) .
Se2 O5 1.734(3) 7_575
V1 O1 1.597(3) .
V1 O2 1.677(3) 1_565
V1 O3 1.953(3) 7_475
V1 O4 1.976(3) 3_655
V1 O5 2.232(3) 7_574
V1 O2 2.248(3) 5_565
O2 V1 1.677(3) 1_545
O2 V1 2.248(3) 5_565
O2 Ca1 2.443(3) 3_646
O3 V1 1.953(3) 7_675
O4 V1 1.976(3) 3_645
O4 Ca1 2.449(3) 2_664
O5 V1 2.232(3) 7_576
O5 Ca1 2.439(3) 6_557
O5 Ca1 2.583(3) 1_455
O6 Se1 1.655(3) 1_556
O6 Ca1 2.405(3) 6_557
O7 Se2 1.677(4) 1_655
O7 Ca1 2.438(2) 7_575
O8 Ca1 2.583(3) 7_575
